data_4503083
loop_
_publ_author_name
'Konarev, Dmitri V.'
'Khasanov, Salavat S.'
'Kovalevsky, Andrey Yu.'
'Lopatin, Dmitri V.'
'Rodaev, Vyacheslav V.'
'Saito, Gunzi'
'N\'afr\'adi, B\'alint'
'Forr\'o, L\'aszl\'o'
'Lyubovskaya, Rimma N.'

_publ_section_title
;
 Supramolecular Approach to the Synthesis of [60]Fullerene&#x2212;Metal
 Dithiocarbamate Complexes, {(MII(R2dtc)2)x&#x00B7;L}&#x00B7;C60(M = Zn,
 Cd, Hg, Fe, and Mn;x= 1 and 2). The Study of Magnetic Properties and
 Photoconductivity
;
_journal_issue 4
_journal_name_full 'Crystal Growth &amp; Design'
_journal_page_first 1161
_journal_paper_doi 10.1021/cg0702481
_journal_volume 8
_journal_year 2008
_chemical_formula_moiety 'C20 H40 HG2 N4 S8, C60'
_chemical_formula_sum 'C80 H40 Hg2 N4 S8'
_chemical_formula_weight 1714.82
_space_group_IT_number 14
_symmetry_cell_setting monoclinic
_symmetry_Int_Tables_number 14
_symmetry_space_group_name_Hall '-P 2ybc'
_symmetry_space_group_name_H-M 'P 1 21/c 1'
_atom_sites_solution_hydrogens geom
_atom_sites_solution_primary direct
_atom_sites_solution_secondary difmap
_audit_creation_method SHELXL-97
_cell_angle_alpha 90.00
_cell_angle_beta 99.7330(10)
_cell_angle_gamma 90.00
_cell_formula_units_Z 2
_cell_length_a 16.1521(5)
_cell_length_b 16.9573(4)
_cell_length_c 10.5560(3)
_cell_measurement_reflns_used 7734
_cell_measurement_temperature 100(2)
_cell_measurement_theta_max 32.54
_cell_measurement_theta_min 2.46
_cell_volume 2849.63(14)
_computing_cell_refinement 'SAINT (Bruker, 2004)'
_computing_data_collection 'APEX2 (Bruker, 2004)'
_computing_data_reduction 'SAINT (Bruker, 2004)'
_computing_molecular_graphics 'SHELXTL (Bruker, 2004)'
_computing_publication_material 'SHELXTL (Bruker, 2004)'
_computing_structure_refinement 'SHELXTL (Bruker, 2004)'
_computing_structure_solution 'SHELXTL (Bruker, 2004)'
_diffrn_ambient_temperature 100(2)
_diffrn_detector_area_resol_mean 25
_diffrn_measured_fraction_theta_full 0.988
_diffrn_measured_fraction_theta_max 0.982
_diffrn_measurement_device_type 'Bruker Nonius X8Apex CCD area-detector'
_diffrn_measurement_method '\f scans'
_diffrn_radiation_monochromator graphite
_diffrn_radiation_type MoK\a
_diffrn_radiation_wavelength 0.71073
_diffrn_reflns_av_R_equivalents 0.0204
_diffrn_reflns_av_sigmaI/netI 0.0180
_diffrn_reflns_limit_h_max 21
_diffrn_reflns_limit_h_min -21
_diffrn_reflns_limit_k_max 21
_diffrn_reflns_limit_k_min -12
_diffrn_reflns_limit_l_max 14
_diffrn_reflns_limit_l_min -14
_diffrn_reflns_number 23241
_diffrn_reflns_theta_full 25.00
_diffrn_reflns_theta_max 28.28
_diffrn_reflns_theta_min 1.28
_diffrn_source 'fine-focus sealed tube'
_diffrn_standards_decay_% 0
_diffrn_standards_number 0
_exptl_absorpt_coefficient_mu 5.733
_exptl_absorpt_correction_T_max 0.5462
_exptl_absorpt_correction_T_min 0.3172
_exptl_absorpt_correction_type multi-scan
_exptl_absorpt_process_details 'SADABS (Bruker, 2004)'
_exptl_crystal_colour black
_exptl_crystal_density_diffrn 1.999
_exptl_crystal_density_method 'not measured'
_exptl_crystal_description prism
_exptl_crystal_F_000 1672
_exptl_crystal_size_max 0.26
_exptl_crystal_size_mid 0.18
_exptl_crystal_size_min 0.12
_refine_diff_density_max 0.939
_refine_diff_density_min -1.037
_refine_diff_density_rms 0.224
_refine_ls_extinction_coef 0
_refine_ls_extinction_expression Fc^*^=kFc[1+0.001xFc^2^\l^3^/sin(2\q)]^-1/4^
_refine_ls_extinction_method none
_refine_ls_goodness_of_fit_ref 1.169
_refine_ls_hydrogen_treatment constr
_refine_ls_matrix_type full
_refine_ls_number_parameters 429
_refine_ls_number_reflns 6956
_refine_ls_number_restraints 0
_refine_ls_restrained_S_all 1.169
_refine_ls_R_factor_all 0.0255
_refine_ls_R_factor_gt 0.0218
_refine_ls_shift/su_max 0.003
_refine_ls_shift/su_mean 0.000
_refine_ls_structure_factor_coef Fsqd
_refine_ls_weighting_details 'calc w=1/[\s^2^(Fo^2^)+(0.0333P)^2^+5.2921P] where P=(Fo^2^+2Fc^2^)/3'
_refine_ls_weighting_scheme calc
_refine_ls_wR_factor_gt 0.0623
_refine_ls_wR_factor_ref 0.0711
_reflns_number_gt 6294
_reflns_number_total 6956
_reflns_threshold_expression >2\s(I)
_cod_data_source_file cg0702481-file005.cif
_cod_data_source_block HgEt
_cod_original_sg_symbol_H-M 'P 21/c'
_cod_database_code 4503083

loop_
_symmetry_equiv_pos_as_xyz
'x, y, z'
'-x, y+1/2, -z+1/2'
'-x, -y, -z'
'x, -y-1/2, z-1/2'

loop_
_atom_site_label
_atom_site_type_symbol
_atom_site_fract_x
_atom_site_fract_y
_atom_site_fract_z
_atom_site_U_iso_or_equiv
_atom_site_adp_type
_atom_site_occupancy
_atom_site_symmetry_multiplicity
_atom_site_calc_flag
_atom_site_refinement_flags
Hg1 Hg 0.438671(7) 0.502304(6) 0.646696(11) 0.01482(6) Uani 1 1 d .
S11 S 0.40528(5) 0.48451(4) 0.88714(7) 0.01620(14) Uani 1 1 d .
C11 C 0.37524(16) 0.39197(16) 0.8316(3) 0.0127(5) Uani 1 1 d .
S12 S 0.38770(4) 0.36523(4) 0.67707(6) 0.01203(13) Uani 1 1 d .
N12 N 0.34316(14) 0.33983(14) 0.9042(2) 0.0139(4) Uani 1 1 d .
C13 C 0.33792(19) 0.35511(17) 1.0401(3) 0.0158(5) Uani 1 1 d .
H13A H 0.3811 0.3945 1.0750 0.019 Uiso 1 1 calc R
H13B H 0.3501 0.3058 1.0898 0.019 Uiso 1 1 calc R
C14 C 0.31216(18) 0.26215(16) 0.8551(3) 0.0149(5) Uani 1 1 d .
H14A H 0.2860 0.2672 0.7637 0.018 Uiso 1 1 calc R
H14B H 0.2685 0.2437 0.9036 0.018 Uiso 1 1 calc R
C15 C 0.2515(2) 0.3856(2) 1.0567(3) 0.0237(7) Uani 1 1 d .
H15A H 0.2398 0.4352 1.0095 0.036 Uiso 1 1 calc R
H15B H 0.2506 0.3946 1.1482 0.036 Uiso 1 1 calc R
H15C H 0.2087 0.3465 1.0233 0.036 Uiso 1 1 calc R
C16 C 0.3823(2) 0.20148(17) 0.8672(3) 0.0193(6) Uani 1 1 d .
H16A H 0.4192 0.2134 0.8050 0.029 Uiso 1 1 calc R
H16B H 0.3580 0.1488 0.8500 0.029 Uiso 1 1 calc R
H16C H 0.4148 0.2031 0.9544 0.029 Uiso 1 1 calc R
S21 S 0.39722(4) 0.63040(4) 0.54551(6) 0.01290(13) Uani 1 1 d .
S22 S 0.39794(5) 0.50600(4) 0.34251(7) 0.01319(14) Uani 1 1 d .
C22 C 0.38686(16) 0.60385(16) 0.3850(3) 0.0211(5) Uani 1 1 d .
N22 N 0.36726(15) 0.65928(14) 0.2966(2) 0.0060(4) Uani 1 1 d .
C23 C 0.36324(19) 0.64398(17) 0.1578(3) 0.0170(6) Uani 1 1 d .
H23A H 0.4002 0.5989 0.1463 0.020 Uiso 1 1 calc R
H23B H 0.3843 0.6908 0.1169 0.020 Uiso 1 1 calc R
C24 C 0.34852(19) 0.74120(17) 0.3297(3) 0.0168(6) Uani 1 1 d .
H24A H 0.3195 0.7408 0.4051 0.020 Uiso 1 1 calc R
H24B H 0.3101 0.7651 0.2569 0.020 Uiso 1 1 calc R
C25 C 0.2743(2) 0.6258(2) 0.0916(3) 0.0240(7) Uani 1 1 d .
H25A H 0.2529 0.5800 0.1326 0.036 Uiso 1 1 calc R
H25B H 0.2743 0.6142 0.0006 0.036 Uiso 1 1 calc R
H25C H 0.2381 0.6714 0.0987 0.036 Uiso 1 1 calc R
C26 C 0.4276(2) 0.79148(17) 0.3602(3) 0.0201(6) Uani 1 1 d .
H26A H 0.4622 0.7725 0.4397 0.030 Uiso 1 1 calc R
H26B H 0.4119 0.8466 0.3711 0.030 Uiso 1 1 calc R
H26C H 0.4596 0.7876 0.2894 0.030 Uiso 1 1 calc R
C100 C 0.05112(19) 0.30943(17) 0.3987(3) 0.0159(6) Uani 1 1 d .
C101 C 0.14959(18) 0.40842(17) 0.3395(3) 0.0150(5) Uani 1 1 d .
C102 C 0.09262(18) 0.31019(17) 0.5249(3) 0.0153(5) Uani 1 1 d .
C103 C 0.16502(17) 0.36070(17) 0.5623(3) 0.0149(5) Uani 1 1 d .
C104 C 0.19289(17) 0.40901(17) 0.4719(3) 0.0150(5) Uani 1 1 d .
C105 C -0.04256(19) 0.30764(17) 0.6034(3) 0.0162(6) Uani 1 1 d .
C106 C 0.04472(19) 0.30901(17) 0.6299(3) 0.0155(5) Uani 1 1 d .
C107 C 0.21920(18) 0.48908(17) 0.5047(3) 0.0154(6) Uani 1 1 d .
C108 C 0.19214(17) 0.53823(17) 0.3928(3) 0.0151(5) Uani 1 1 d .
C109 C -0.09075(18) 0.35630(17) 0.6785(3) 0.0156(5) Uani 1 1 d .
C110 C 0.08771(18) 0.35915(17) 0.7321(3) 0.0158(6) Uani 1 1 d .
C111 C 0.16197(17) 0.39099(17) 0.6904(3) 0.0156(5) Uani 1 1 d .
C112 C 0.18717(17) 0.46791(18) 0.7218(3) 0.0156(5) Uani 1 1 d .
C113 C 0.21650(18) 0.51813(18) 0.6269(3) 0.0153(5) Uani 1 1 d .
C114 C 0.16363(18) 0.61483(17) 0.4078(3) 0.0162(6) Uani 1 1 d .
C115 C -0.04962(18) 0.40397(17) 0.7765(3) 0.0158(5) Uani 1 1 d .
C116 C 0.04206(18) 0.40573(17) 0.8044(3) 0.0159(5) Uani 1 1 d .
C117 C 0.06808(19) 0.48551(19) 0.8371(3) 0.0159(6) Uani 1 1 d .
C118 C 0.13928(19) 0.51647(18) 0.7965(3) 0.0154(5) Uani 1 1 d .
C119 C 0.13884(18) 0.59633(18) 0.7480(3) 0.0164(6) Uani 1 1 d .
C120 C 0.18691(17) 0.59745(17) 0.6428(3) 0.0160(6) Uani 1 1 d .
C121 C 0.16075(18) 0.64482(17) 0.5359(3) 0.0158(6) Uani 1 1 d .
C122 C -0.14921(19) 0.51179(17) 0.7096(3) 0.0151(6) Uani 1 1 d .
C123 C -0.07964(19) 0.48327(18) 0.7922(3) 0.0162(5) Uani 1 1 d .
C124 C -0.00698(18) 0.53425(18) 0.8299(3) 0.0153(5) Uani 1 1 d .
C125 C -0.00746(18) 0.61096(17) 0.7829(3) 0.0158(5) Uani 1 1 d .
C126 C 0.06702(19) 0.64286(17) 0.7409(3) 0.0161(6) Uani 1 1 d .
C127 C 0.03997(19) 0.69205(17) 0.6295(3) 0.0157(5) Uani 1 1 d .
C128 C 0.08586(18) 0.69274(16) 0.5286(3) 0.0154(5) Uani 1 1 d .
C129 C -0.08020(18) 0.64023(17) 0.6968(3) 0.0149(5) Uani 1 1 d .

loop_
_atom_site_aniso_label
_atom_site_aniso_U_11
_atom_site_aniso_U_22
_atom_site_aniso_U_33
_atom_site_aniso_U_23
_atom_site_aniso_U_13
_atom_site_aniso_U_12
Hg1 0.01573(7) 0.01211(8) 0.01764(8) 0.00491(4) 0.00570(5) 0.00063(3)
S11 0.0177(5) 0.0129(4) 0.0129(4) -0.0030(4) 0.0056(4) -0.0051(4)
C11 0.0100(12) 0.0104(13) 0.0106(13) -0.0006(10) 0.0014(10) 0.0012(10)
S12 0.0162(4) 0.0102(4) 0.0105(4) -0.0005(3) 0.0046(3) -0.0007(3)
N12 0.0150(10) 0.0088(10) 0.0074(10) 0.0004(8) 0.0074(8) 0.0016(8)
C13 0.0229(14) 0.0168(14) 0.0088(12) 0.0013(10) 0.0057(10) 0.0030(11)
C14 0.0180(13) 0.0104(13) 0.0173(13) 0.0014(10) 0.0059(11) -0.0021(10)
C15 0.0249(16) 0.0300(17) 0.0183(14) -0.0010(13) 0.0096(12) 0.0080(13)
C16 0.0290(16) 0.0123(13) 0.0170(14) 0.0014(11) 0.0050(12) 0.0035(11)
S21 0.0166(3) 0.0096(3) 0.0125(3) 0.0007(2) 0.0027(2) 0.0003(2)
S22 0.0154(3) 0.0093(3) 0.0183(3) -0.0011(2) 0.0040(3) -0.0005(2)
C22 0.0087(12) 0.0110(13) 0.0124(13) -0.0003(11) 0.0029(10) -0.0008(10)
N22 0.0176(10) 0.0088(10) 0.0104(10) 0.0004(8) 0.0052(8) 0.0038(8)
C23 0.0243(14) 0.0162(14) 0.0115(12) 0.0014(10) 0.0061(11) -0.0015(11)
C24 0.0231(14) 0.0101(13) 0.0179(14) 0.0020(10) 0.0053(11) 0.0044(11)
C25 0.0275(16) 0.0266(17) 0.0171(14) 0.0007(12) 0.0014(12) -0.0027(13)
C26 0.0303(16) 0.0108(13) 0.0205(14) 0.0013(11) 0.0081(12) -0.0018(11)
C100 0.0202(14) 0.0072(12) 0.0216(14) -0.0033(11) 0.0075(11) 0.0023(10)
C101 0.0149(13) 0.0146(13) 0.0175(13) -0.0015(11) 0.0088(10) 0.0048(10)
C102 0.0180(13) 0.0080(12) 0.0206(14) 0.0013(10) 0.0052(11) 0.0054(10)
C103 0.0139(12) 0.0118(13) 0.0189(14) 0.0004(11) 0.0025(10) 0.0070(10)
C104 0.0106(12) 0.0163(14) 0.0190(14) -0.0008(11) 0.0048(10) 0.0055(10)
C105 0.0219(14) 0.0069(12) 0.0211(14) 0.0038(10) 0.0076(11) -0.0016(10)
C106 0.0209(14) 0.0081(12) 0.0179(13) 0.0043(10) 0.0047(11) 0.0029(10)
C107 0.0088(12) 0.0178(14) 0.0201(15) 0.0006(11) 0.0036(11) 0.0010(10)
C108 0.0100(12) 0.0171(14) 0.0201(14) 0.0013(11) 0.0083(10) -0.0016(10)
C109 0.0174(13) 0.0114(13) 0.0198(14) 0.0048(11) 0.0084(11) -0.0008(10)
C110 0.0185(13) 0.0133(13) 0.0149(13) 0.0065(10) 0.0013(11) 0.0038(10)
C111 0.0133(12) 0.0173(14) 0.0154(13) 0.0036(11) -0.0004(10) 0.0057(10)
C112 0.0102(12) 0.0207(15) 0.0143(13) 0.0021(11) -0.0022(10) 0.0033(10)
C113 0.0096(12) 0.0180(13) 0.0178(14) -0.0012(11) 0.0009(10) -0.0012(10)
C114 0.0143(13) 0.0146(14) 0.0213(14) 0.0025(11) 0.0077(11) -0.0046(10)
C115 0.0194(14) 0.0163(14) 0.0133(12) 0.0066(10) 0.0073(10) 0.0008(11)
C116 0.0197(14) 0.0171(14) 0.0105(12) 0.0060(10) 0.0017(10) 0.0023(11)
C117 0.0191(15) 0.0198(14) 0.0085(12) -0.0001(10) 0.0011(11) 0.0010(11)
C118 0.0143(13) 0.0191(13) 0.0111(13) -0.0011(11) -0.0026(10) 0.0010(11)
C119 0.0153(13) 0.0177(14) 0.0148(13) -0.0033(11) -0.0017(10) -0.0032(11)
C120 0.0112(12) 0.0153(14) 0.0209(14) -0.0041(11) 0.0006(10) -0.0032(10)
C121 0.0132(12) 0.0108(13) 0.0236(15) -0.0024(11) 0.0041(11) -0.0054(10)
C122 0.0137(13) 0.0185(14) 0.0156(14) 0.0005(11) 0.0100(11) 0.0016(10)
C123 0.0191(14) 0.0189(13) 0.0127(13) 0.0017(11) 0.0090(11) 0.0017(11)
C124 0.0184(13) 0.0194(15) 0.0092(12) -0.0028(10) 0.0049(10) 0.0019(11)
C125 0.0190(14) 0.0161(14) 0.0127(12) -0.0069(10) 0.0037(10) 0.0018(11)
C126 0.0209(14) 0.0121(13) 0.0150(13) -0.0064(10) 0.0022(11) -0.0021(11)
C127 0.0200(14) 0.0076(12) 0.0195(14) -0.0048(10) 0.0028(11) -0.0014(10)
C128 0.0176(13) 0.0069(12) 0.0222(14) -0.0011(10) 0.0053(11) -0.0038(10)
C129 0.0191(13) 0.0122(13) 0.0147(13) -0.0030(10) 0.0069(11) 0.0043(10)

loop_
_atom_type_symbol
_atom_type_description
_atom_type_scat_dispersion_real
_atom_type_scat_dispersion_imag
_atom_type_scat_source
C C 0.0033 0.0016 'International Tables Vol C Tables 4.2.6.8 and 6.1.1.4'
H H 0.0000 0.0000 'International Tables Vol C Tables 4.2.6.8 and 6.1.1.4'
N N 0.0061 0.0033 'International Tables Vol C Tables 4.2.6.8 and 6.1.1.4'
S S 0.1246 0.1234 'International Tables Vol C Tables 4.2.6.8 and 6.1.1.4'
Hg Hg -2.3894 9.2266 'International Tables Vol C Tables 4.2.6.8 and 6.1.1.4'

loop_
_geom_angle_atom_site_label_1
_geom_angle_atom_site_label_2
_geom_angle_atom_site_label_3
_geom_angle
_geom_angle_site_symmetry_1
_geom_angle_site_symmetry_3
S21 Hg1 S12 143.41(2) . .
S21 Hg1 S22 105.29(2) . 3_666
S12 Hg1 S22 107.12(2) . 3_666
S21 Hg1 S11 115.06(2) . .
S12 Hg1 S11 69.73(2) . .
S22 Hg1 S11 108.20(2) 3_666 .
C11 S11 Hg1 82.60(9) . .
N12 C11 S11 121.7(2) . .
N12 C11 S12 119.0(2) . .
S11 C11 S12 119.23(16) . .
C11 S12 Hg1 88.32(9) . .
C11 N12 C14 122.3(2) . .
C11 N12 C13 122.4(2) . .
C14 N12 C13 115.3(2) . .
N12 C13 C15 112.1(2) . .
N12 C14 C16 111.9(2) . .
C22 S21 Hg1 99.73(10) . .
C22 S22 Hg1 100.77(9) . 3_666
N22 C22 S21 118.4(2) . .
N22 C22 S22 121.3(2) . .
S21 C22 S22 120.25(16) . .
C22 N22 C24 122.4(2) . .
C22 N22 C23 122.6(2) . .
C24 N22 C23 115.0(2) . .
N22 C23 C25 111.8(2) . .
N22 C24 C26 112.2(2) . .
C102 C100 C127 120.4(3) . 3_566
C102 C100 C129 119.9(3) . 3_566
C127 C100 C129 107.6(3) 3_566 3_566
C129 C101 C122 120.0(3) 3_566 3_566
C129 C101 C104 120.2(3) 3_566 .
C122 C101 C104 108.0(3) 3_566 .
C100 C102 C103 120.2(3) . .
C100 C102 C106 119.9(3) . .
C103 C102 C106 108.0(3) . .
C104 C103 C102 120.1(3) . .
C104 C103 C111 119.7(3) . .
C102 C103 C111 108.0(2) . .
C103 C104 C107 120.4(3) . .
C103 C104 C101 119.8(3) . .
C107 C104 C101 108.1(3) . .
C106 C105 C128 120.1(3) . 3_566
C106 C105 C109 119.8(3) . .
C128 C105 C109 108.1(3) 3_566 .
C105 C106 C110 120.0(3) . .
C105 C106 C102 119.9(3) . .
C110 C106 C102 107.9(3) . .
C113 C107 C104 120.0(3) . .
C113 C107 C108 120.0(3) . .
C104 C107 C108 108.0(3) . .
C114 C108 C107 120.1(3) . .
C114 C108 C122 120.1(3) . 3_566
C107 C108 C122 108.1(3) . 3_566
C115 C109 C114 120.5(3) . 3_566
C115 C109 C105 120.1(3) . .
C114 C109 C105 107.6(3) 3_566 .
C116 C110 C111 119.8(3) . .
C116 C110 C106 120.5(3) . .
C111 C110 C106 108.0(3) . .
C112 C111 C110 120.1(3) . .
C112 C111 C103 119.9(3) . .
C110 C111 C103 108.1(3) . .
C111 C112 C118 120.1(3) . .
C111 C112 C113 120.1(3) . .
C118 C112 C113 107.9(3) . .
C107 C113 C120 120.0(3) . .
C107 C113 C112 119.8(3) . .
C120 C113 C112 108.2(3) . .
C108 C114 C109 119.5(3) . 3_566
C108 C114 C121 119.6(3) . .
C109 C114 C121 108.5(3) 3_566 .
C109 C115 C123 119.9(3) . .
C109 C115 C116 120.2(3) . .
C123 C115 C116 107.8(3) . .
C110 C116 C117 120.2(3) . .
C110 C116 C115 119.4(3) . .
C117 C116 C115 108.2(3) . .
C118 C117 C116 120.1(3) . .
C118 C117 C124 119.4(3) . .
C116 C117 C124 108.3(3) . .
C117 C118 C119 120.4(3) . .
C117 C118 C112 119.7(3) . .
C119 C118 C112 108.1(3) . .
C126 C119 C118 120.2(3) . .
C126 C119 C120 119.8(3) . .
C118 C119 C120 108.1(3) . .
C121 C120 C113 120.3(3) . .
C121 C120 C119 119.8(3) . .
C113 C120 C119 107.8(3) . .
C120 C121 C128 120.2(3) . .
C120 C121 C114 120.0(3) . .
C128 C121 C114 107.7(3) . .
C123 C122 C101 120.3(3) . 3_566
C123 C122 C108 119.8(3) . 3_566
C101 C122 C108 107.8(3) 3_566 3_566
C122 C123 C115 120.2(3) . .
C122 C123 C124 119.6(3) . .
C115 C123 C124 108.2(3) . .
C125 C124 C123 120.1(3) . .
C125 C124 C117 120.2(3) . .
C123 C124 C117 107.6(3) . .
C124 C125 C129 120.0(3) . .
C124 C125 C126 120.1(3) . .
C129 C125 C126 107.8(3) . .
C119 C126 C127 120.3(3) . .
C119 C126 C125 119.8(3) . .
C127 C126 C125 108.1(3) . .
C128 C127 C126 119.9(3) . .
C128 C127 C100 119.6(3) . 3_566
C126 C127 C100 108.2(3) . 3_566
C127 C128 C121 120.1(3) . .
C127 C128 C105 120.1(3) . 3_566
C121 C128 C105 108.1(3) . 3_566
C101 C129 C125 120.0(3) 3_566 .
C101 C129 C100 119.7(3) 3_566 3_566
C125 C129 C100 108.2(3) . 3_566

loop_
_geom_bond_atom_site_label_1
_geom_bond_atom_site_label_2
_geom_bond_distance
_geom_bond_site_symmetry_2
Hg1 S21 2.4629(7) .
Hg1 S12 2.5046(7) .
Hg1 S22 2.6259(7) 3_666
Hg1 S11 2.6994(7) .
S11 C11 1.716(3) .
C11 N12 1.331(4) .
C11 S12 1.738(3) .
N12 C14 1.472(4) .
N12 C13 1.473(3) .
C13 C15 1.526(4) .
C14 C16 1.519(4) .
S21 C22 1.733(3) .
S22 C22 1.736(3) .
S22 Hg1 2.6260(7) 3_666
C22 N22 1.325(4) .
N22 C24 1.476(4) .
N22 C23 1.479(4) .
C23 C25 1.520(4) .
C24 C26 1.524(4) .
C100 C102 1.387(4) .
C100 C127 1.451(4) 3_566
C100 C129 1.458(4) 3_566
C101 C129 1.392(4) 3_566
C101 C122 1.448(4) 3_566
C101 C104 1.454(4) .
C102 C103 1.449(4) .
C102 C106 1.455(4) .
C103 C104 1.389(4) .
C103 C111 1.456(4) .
C104 C107 1.447(4) .
C105 C106 1.390(4) .
C105 C128 1.450(4) 3_566
C105 C109 1.457(4) .
C106 C110 1.454(4) .
C107 C113 1.389(4) .
C107 C108 1.451(4) .
C108 C114 1.396(4) .
C108 C122 1.455(4) 3_566
C109 C115 1.390(4) .
C109 C114 1.446(4) 3_566
C110 C116 1.393(4) .
C110 C111 1.450(4) .
C111 C112 1.390(4) .
C112 C118 1.451(4) .
C112 C113 1.454(4) .
C113 C120 1.447(4) .
C114 C109 1.446(4) 3_566
C114 C121 1.453(4) .
C115 C123 1.449(4) .
C115 C116 1.461(4) .
C116 C117 1.441(4) .
C117 C118 1.396(4) .
C117 C124 1.459(4) .
C118 C119 1.447(4) .
C119 C126 1.395(4) .
C119 C120 1.458(4) .
C120 C121 1.391(4) .
C121 C128 1.449(4) .
C122 C123 1.388(4) .
C122 C101 1.448(4) 3_566
C122 C108 1.455(4) 3_566
C123 C124 1.458(4) .
C124 C125 1.392(4) .
C125 C129 1.446(4) .
C125 C126 1.455(4) .
C126 C127 1.448(4) .
C127 C128 1.396(4) .
C127 C100 1.451(4) 3_566
C128 C105 1.450(4) 3_566
C129 C101 1.392(4) 3_566
C129 C100 1.458(4) 3_566
